data_7718295
loop_
_publ_author_name
'Nugraha, Kahargyan'
'Do, Thomas H.'
'Brown, Seth N.'

_publ_section_title
;
 Bis(iminoxolene)iridium complexes over four oxidation states: from
 sodium-iridium bonding to ligand-centered radicals.
;
_journal_issue 14
_journal_name_full 'Dalton transactions (Cambridge, England : 2003)'
_journal_page_first 5896
_journal_page_last 5905
_journal_paper_doi 10.1039/d5dt00244c
_journal_volume 54
_journal_year 2025
_chemical_formula_moiety 'C20 H23 Br2 N O'
_chemical_formula_sum 'C20 H23 Br2 N O'
_chemical_formula_weight 453.21
_chemical_name_common Briq
_chemical_name_systematic (E)-2,4-di-tert-butyl-6-((2,6-dibromophenyl)imino)cyclohexa-2,4-dien-1-one
_space_group_crystal_system monoclinic
_space_group_IT_number 14
_space_group_name_Hall '-P 2ybc'
_space_group_name_H-M_alt 'P 1 21/c 1'
_atom_sites_solution_hydrogens difmap
_atom_sites_solution_primary direct
_atom_sites_solution_secondary difmap
_audit_creation_method SHELXL-2016/4
_audit_update_record
;
2025-01-19 deposited with the CCDC.	2025-03-11 downloaded from the CCDC.
;
_cell_angle_alpha 90
_cell_angle_beta 99.375(2)
_cell_angle_gamma 90
_cell_formula_units_Z 4
_cell_length_a 12.1021(17)
_cell_length_b 11.6583(16)
_cell_length_c 13.935(2)
_cell_measurement_reflns_used 9081
_cell_measurement_temperature 120(2)
_cell_measurement_theta_max 28.235
_cell_measurement_theta_min 2.291
_cell_volume 1939.8(5)
_computing_cell_refinement 'Bruker SAINT (Bruker, 2015)'
_computing_data_collection 'Bruker APEX-3 (Bruker, 2015)'
_computing_data_reduction 'Bruker SAINT (Bruker, 2015)'
_computing_molecular_graphics 'Bruker XP (Bruker, 2015)'
_computing_publication_material 'CIFTAB (Sheldrick, 2008)'
_computing_structure_refinement 'SHELXL-2016/4 (Sheldrick, 2016)'
_computing_structure_solution 'SHELXT-2014/2 (Sheldrick, 2015)'
_diffrn_ambient_temperature 120(2)
_diffrn_detector_area_resol_mean 8.33
_diffrn_measured_fraction_theta_full 1.000
_diffrn_measured_fraction_theta_max 0.997
_diffrn_measurement_device_type 'Bruker APEX-II'
_diffrn_measurement_method 'combination of \w and \f-scans'
_diffrn_radiation_type MoK\a
_diffrn_radiation_wavelength 0.71073
_diffrn_reflns_av_R_equivalents 0.0211
_diffrn_reflns_av_unetI/netI 0.0120
_diffrn_reflns_Laue_measured_fraction_full 1.000
_diffrn_reflns_Laue_measured_fraction_max 0.997
_diffrn_reflns_limit_h_max 16
_diffrn_reflns_limit_h_min -16
_diffrn_reflns_limit_k_max 15
_diffrn_reflns_limit_k_min -15
_diffrn_reflns_limit_l_max 18
_diffrn_reflns_limit_l_min -18
_diffrn_reflns_number 36428
_diffrn_reflns_point_group_measured_fraction_full 1.000
_diffrn_reflns_point_group_measured_fraction_max 0.997
_diffrn_reflns_theta_full 25.242
_diffrn_reflns_theta_max 28.292
_diffrn_reflns_theta_min 1.705
_diffrn_source 'fine-focus sealed tube'
_exptl_absorpt_coefficient_mu 4.185
_exptl_absorpt_correction_T_max 0.2669
_exptl_absorpt_correction_T_min 0.1419
_exptl_absorpt_correction_type numerical
_exptl_absorpt_process_details
;
 SADABS 2016/2: Krause, L., Herbst-Irmer, R., Sheldrick G.M. 
& Stalke D., J. Appl. Cryst. 48 (2015) 3-10
;
_exptl_crystal_colour red-orange
_exptl_crystal_density_diffrn 1.552
_exptl_crystal_density_method 'not measured'
_exptl_crystal_description block
_exptl_crystal_F_000 912
_exptl_crystal_recrystallization_method
'Crystals deposited by liquid diffusion of methanol into a THF solution at -30 C.'
_exptl_crystal_size_max 0.405
_exptl_crystal_size_mid 0.315
_exptl_crystal_size_min 0.218
_refine_diff_density_max 0.604
_refine_diff_density_min -0.694
_refine_diff_density_rms 0.054
_refine_ls_extinction_method none
_refine_ls_goodness_of_fit_ref 1.041
_refine_ls_hydrogen_treatment refall
_refine_ls_matrix_type full
_refine_ls_number_parameters 309
_refine_ls_number_reflns 4811
_refine_ls_number_restraints 0
_refine_ls_restrained_S_all 1.041
_refine_ls_R_factor_all 0.0251
_refine_ls_R_factor_gt 0.0210
_refine_ls_shift/su_max 0.001
_refine_ls_shift/su_mean 0.000
_refine_ls_structure_factor_coef Fsqd
_refine_ls_weighting_details 'w=1/[\s^2^(Fo^2^)+(0.0248P)^2^+1.3406P] where P=(Fo^2^+2Fc^2^)/3'
_refine_ls_weighting_scheme calc
_refine_ls_wR_factor_gt 0.0524
_refine_ls_wR_factor_ref 0.0542
_reflns_Friedel_coverage 0.000
_reflns_number_gt 4350
_reflns_number_total 4811
_reflns_threshold_expression 'I > 2\s(I)'
_cod_data_source_file d5dt00244c3.cif
_cod_data_source_block dibr
_cod_depositor_comments 'Adding full bibliography for 7718295--7718301.cif.'
_cod_original_sg_symbol_H-M 'P 21/c'
_cod_database_code 7718295
_shelx_shelxl_version_number 2016/4
_shelx_space_group_comment
;
The symmetry employed for this shelxl refinement is uniquely defined
by the following loop, which should always be used as a source of
symmetry information in preference to the above space-group names.
They are only intended as comments.
;
_shelx_estimated_absorpt_t_min 0.282
_shelx_estimated_absorpt_t_max 0.462
_diffrn_source_monochromator 'Bruker TRIUMPH curved-graphite'

loop_
_space_group_symop_operation_xyz
'x, y, z'
'-x, y+1/2, -z+1/2'
'-x, -y, -z'
'x, -y-1/2, z-1/2'

loop_
_atom_site_label
_atom_site_type_symbol
_atom_site_fract_x
_atom_site_fract_y
_atom_site_fract_z
_atom_site_U_iso_or_equiv
_atom_site_adp_type
_atom_site_occupancy
_atom_site_site_symmetry_order
_atom_site_calc_flag
_atom_site_refinement_flags_posn
_atom_site_refinement_flags_adp
_atom_site_refinement_flags_occupancy
_atom_site_disorder_assembly
_atom_site_disorder_group
BR1 Br 0.51979(2) 0.20497(2) 0.24936(2) 0.03203(5) Uani 1 1 d . . . . .
BR2 Br 0.24379(2) -0.11227(2) 0.01164(2) 0.03290(6) Uani 1 1 d . . . . .
O1 O 0.11011(10) 0.23214(11) 0.12178(8) 0.0278(3) Uani 1 1 d . . . . .
N1 N 0.29778(11) 0.10514(11) 0.13144(9) 0.0204(3) Uani 1 1 d . . . . .
C11 C 0.15393(12) 0.19739(12) 0.20097(10) 0.0180(3) Uani 1 1 d . . . . .
C12 C 0.25179(12) 0.11288(12) 0.20816(10) 0.0171(3) Uani 1 1 d . . . . .
C13 C 0.28476(12) 0.05076(12) 0.29816(10) 0.0168(3) Uani 1 1 d . . . . .
H13 H 0.3385(15) -0.0099(16) 0.2962(13) 0.021(4) Uiso 1 1 d . . . . .
C14 C 0.24207(11) 0.07892(12) 0.37833(10) 0.0144(2) Uani 1 1 d . . . . .
C15 C 0.16270(12) 0.17474(12) 0.37453(10) 0.0159(3) Uani 1 1 d . . . . .
H15 H 0.1423(15) 0.1955(15) 0.4355(13) 0.018(4) Uiso 1 1 d . . . . .
C16 C 0.11855(11) 0.23254(12) 0.29359(10) 0.0153(3) Uani 1 1 d . . . . .
C17 C 0.03081(12) 0.32679(12) 0.29330(10) 0.0178(3) Uani 1 1 d . . . . .
C171 C 0.01793(15) 0.36071(16) 0.39705(12) 0.0287(4) Uani 1 1 d . . . . .
H17A H -0.0350(17) 0.4244(18) 0.3943(15) 0.031(5) Uiso 1 1 d . . . . .
H17B H -0.0111(18) 0.2997(19) 0.4311(16) 0.037(6) Uiso 1 1 d . . . . .
H17C H 0.0892(19) 0.3848(18) 0.4354(15) 0.034(5) Uiso 1 1 d . . . . .
C172 C 0.06548(15) 0.43520(14) 0.24329(13) 0.0261(3) Uani 1 1 d . . . . .
H17D H 0.134(2) 0.4618(19) 0.2792(17) 0.041(6) Uiso 1 1 d . . . . .
H17E H 0.0746(17) 0.4222(17) 0.1778(15) 0.029(5) Uiso 1 1 d . . . . .
H17F H 0.0097(17) 0.4913(19) 0.2437(14) 0.028(5) Uiso 1 1 d . . . . .
C173 C -0.08224(14) 0.28272(16) 0.24032(15) 0.0291(4) Uani 1 1 d . . . . .
H17G H -0.1071(19) 0.215(2) 0.2717(17) 0.040(6) Uiso 1 1 d . . . . .
H17H H -0.0799(18) 0.2607(19) 0.1772(17) 0.034(6) Uiso 1 1 d . . . . .
H17I H -0.1371(19) 0.344(2) 0.2397(16) 0.039(6) Uiso 1 1 d . . . . .
C18 C 0.27306(12) 0.01820(12) 0.47565(10) 0.0166(3) Uani 1 1 d . . . . .
C181 C 0.16642(14) -0.02957(15) 0.50746(12) 0.0237(3) Uani 1 1 d . . . . .
H18A H 0.1302(18) -0.0853(19) 0.4620(15) 0.031(5) Uiso 1 1 d . . . . .
H18B H 0.1877(18) -0.0678(19) 0.5705(16) 0.036(6) Uiso 1 1 d . . . . .
H18C H 0.1141(18) 0.0303(18) 0.5155(15) 0.032(5) Uiso 1 1 d . . . . .
C182 C 0.32827(14) 0.10534(14) 0.55109(11) 0.0233(3) Uani 1 1 d . . . . .
H18D H 0.3922(19) 0.1379(19) 0.5311(15) 0.035(5) Uiso 1 1 d . . . . .
H18E H 0.3532(17) 0.0694(17) 0.6120(15) 0.029(5) Uiso 1 1 d . . . . .
H18F H 0.2787(15) 0.1688(16) 0.5590(13) 0.019(4) Uiso 1 1 d . . . . .
C183 C 0.35405(14) -0.08102(14) 0.46919(11) 0.0221(3) Uani 1 1 d . . . . .
H18G H 0.4200(17) -0.0539(16) 0.4495(14) 0.024(5) Uiso 1 1 d . . . . .
H18H H 0.3205(17) -0.1381(18) 0.4258(15) 0.030(5) Uiso 1 1 d . . . . .
H18I H 0.3708(18) -0.1145(18) 0.5328(16) 0.033(5) Uiso 1 1 d . . . . .
C21 C 0.39323(13) 0.03535(13) 0.13152(10) 0.0198(3) Uani 1 1 d . . . . .
C22 C 0.38609(13) -0.06439(13) 0.07504(11) 0.0211(3) Uani 1 1 d . . . . .
C23 C 0.47972(14) -0.12834(13) 0.06381(12) 0.0237(3) Uani 1 1 d . . . . .
H23 H 0.4708(17) -0.1952(18) 0.0259(15) 0.030(5) Uiso 1 1 d . . . . .
C24 C 0.58431(14) -0.09388(14) 0.10970(12) 0.0257(3) Uani 1 1 d . . . . .
H24 H 0.6477(18) -0.1359(18) 0.1025(15) 0.033(5) Uiso 1 1 d . . . . .
C25 C 0.59514(14) 0.00439(15) 0.16626(12) 0.0265(3) Uani 1 1 d . . . . .
H25 H 0.6668(18) 0.0282(18) 0.1975(15) 0.032(5) Uiso 1 1 d . . . . .
C26 C 0.50035(14) 0.06786(14) 0.17598(10) 0.0228(3) Uani 1 1 d . . . . .

loop_
_atom_site_aniso_label
_atom_site_aniso_U_11
_atom_site_aniso_U_22
_atom_site_aniso_U_33
_atom_site_aniso_U_23
_atom_site_aniso_U_13
_atom_site_aniso_U_12
BR1 0.03830(10) 0.03231(10) 0.02395(8) -0.00973(6) 0.00049(7) 0.00285(7)
BR2 0.02516(9) 0.02478(9) 0.05161(11) -0.00939(7) 0.01474(7) -0.00538(6)
O1 0.0340(6) 0.0334(6) 0.0154(5) 0.0027(4) 0.0019(4) 0.0129(5)
N1 0.0265(6) 0.0190(6) 0.0173(6) 0.0010(5) 0.0082(5) 0.0052(5)
C11 0.0210(7) 0.0175(7) 0.0157(6) 0.0007(5) 0.0040(5) 0.0024(5)
C12 0.0213(7) 0.0146(6) 0.0163(6) -0.0005(5) 0.0056(5) 0.0018(5)
C13 0.0183(7) 0.0158(6) 0.0171(6) 0.0018(5) 0.0054(5) 0.0035(5)
C14 0.0134(6) 0.0147(6) 0.0152(6) 0.0011(5) 0.0026(5) 0.0000(5)
C15 0.0151(6) 0.0174(7) 0.0161(6) -0.0006(5) 0.0052(5) 0.0008(5)
C16 0.0142(6) 0.0156(6) 0.0165(6) -0.0001(5) 0.0040(5) 0.0010(5)
C17 0.0162(6) 0.0179(7) 0.0196(6) 0.0027(5) 0.0037(5) 0.0053(5)
C171 0.0314(9) 0.0306(9) 0.0263(8) 0.0022(7) 0.0118(7) 0.0164(7)
C172 0.0283(8) 0.0192(7) 0.0324(9) 0.0051(6) 0.0096(7) 0.0049(6)
C173 0.0183(7) 0.0270(8) 0.0398(10) 0.0036(7) -0.0014(7) 0.0041(6)
C18 0.0184(6) 0.0174(6) 0.0137(6) 0.0018(5) 0.0015(5) 0.0025(5)
C181 0.0265(8) 0.0265(8) 0.0196(7) 0.0046(6) 0.0086(6) -0.0012(6)
C182 0.0253(8) 0.0236(8) 0.0191(7) -0.0030(6) -0.0025(6) 0.0040(6)
C183 0.0266(8) 0.0196(7) 0.0197(7) 0.0035(6) 0.0023(6) 0.0077(6)
C21 0.0264(8) 0.0193(7) 0.0160(6) 0.0040(5) 0.0107(5) 0.0055(6)
C22 0.0252(7) 0.0179(7) 0.0228(7) 0.0021(6) 0.0114(6) -0.0005(6)
C23 0.0315(8) 0.0162(7) 0.0269(8) 0.0032(6) 0.0153(6) 0.0037(6)
C24 0.0291(8) 0.0247(8) 0.0261(8) 0.0065(6) 0.0128(6) 0.0101(6)
C25 0.0261(8) 0.0332(9) 0.0205(7) 0.0036(6) 0.0051(6) 0.0052(7)
C26 0.0315(8) 0.0230(7) 0.0149(6) -0.0006(5) 0.0064(6) 0.0048(6)

loop_
_atom_type_symbol
_atom_type_description
_atom_type_scat_dispersion_real
_atom_type_scat_dispersion_imag
_atom_type_scat_source
C C 0.0033 0.0016 'International Tables Vol C Tables 4.2.6.8 and 6.1.1.4'
H H 0.0000 0.0000 'International Tables Vol C Tables 4.2.6.8 and 6.1.1.4'
N N 0.0061 0.0033 'International Tables Vol C Tables 4.2.6.8 and 6.1.1.4'
O O 0.0106 0.0060 'International Tables Vol C Tables 4.2.6.8 and 6.1.1.4'
Br Br -0.2901 2.4595 'International Tables Vol C Tables 4.2.6.8 and 6.1.1.4'

loop_
_geom_angle_atom_site_label_1
_geom_angle_atom_site_label_2
_geom_angle_atom_site_label_3
_geom_angle
_geom_angle_site_symmetry_1
_geom_angle_site_symmetry_3
_geom_angle_publ_flag
C12 N1 C21 120.27(13) . . ?
O1 C11 C16 123.64(13) . . ?
O1 C11 C12 119.55(13) . . ?
C16 C11 C12 116.80(12) . . ?
N1 C12 C13 126.14(13) . . ?
N1 C12 C11 115.17(12) . . ?
C13 C12 C11 118.68(12) . . ?
C14 C13 C12 120.57(13) . . ?
C14 C13 H13 123.7(11) . . ?
C12 C13 H13 115.8(11) . . ?
C13 C14 C15 119.54(12) . . ?
C13 C14 C18 123.66(12) . . ?
C15 C14 C18 116.79(12) . . ?
C16 C15 C14 125.34(13) . . ?
C16 C15 H15 119.6(11) . . ?
C14 C15 H15 115.1(11) . . ?
C15 C16 C11 117.34(12) . . ?
C15 C16 C17 122.86(13) . . ?
C11 C16 C17 119.73(12) . . ?
C16 C17 C171 111.16(12) . . ?
C16 C17 C173 109.00(13) . . ?
C171 C17 C173 108.73(14) . . ?
C16 C17 C172 110.63(12) . . ?
C171 C17 C172 107.07(13) . . ?
C173 C17 C172 110.23(13) . . ?
C17 C171 H17A 109.1(12) . . ?
C17 C171 H17B 112.4(13) . . ?
H17A C171 H17B 107.0(18) . . ?
C17 C171 H17C 111.9(13) . . ?
H17A C171 H17C 108.5(17) . . ?
H17B C171 H17C 107.8(18) . . ?
C17 C172 H17D 108.1(14) . . ?
C17 C172 H17E 112.9(13) . . ?
H17D C172 H17E 109.4(18) . . ?
C17 C172 H17F 108.7(13) . . ?
H17D C172 H17F 109.5(18) . . ?
H17E C172 H17F 108.2(17) . . ?
C17 C173 H17G 111.8(14) . . ?
C17 C173 H17H 112.9(14) . . ?
H17G C173 H17H 105.2(19) . . ?
C17 C173 H17I 108.3(13) . . ?
H17G C173 H17I 109.6(19) . . ?
H17H C173 H17I 108.8(18) . . ?
C14 C18 C183 111.52(12) . . ?
C14 C18 C182 108.61(12) . . ?
C183 C18 C182 109.24(12) . . ?
C14 C18 C181 109.22(12) . . ?
C183 C18 C181 108.65(13) . . ?
C182 C18 C181 109.57(13) . . ?
C18 C181 H18A 111.6(13) . . ?
C18 C181 H18B 108.3(13) . . ?
H18A C181 H18B 107.9(18) . . ?
C18 C181 H18C 111.8(13) . . ?
H18A C181 H18C 109.2(17) . . ?
H18B C181 H18C 107.9(17) . . ?
C18 C182 H18D 110.5(13) . . ?
C18 C182 H18E 111.0(12) . . ?
H18D C182 H18E 106.5(18) . . ?
C18 C182 H18F 112.0(11) . . ?
H18D C182 H18F 106.2(17) . . ?
H18E C182 H18F 110.3(16) . . ?
C18 C183 H18G 110.2(12) . . ?
C18 C183 H18H 111.0(12) . . ?
H18G C183 H18H 110.3(17) . . ?
C18 C183 H18I 107.1(13) . . ?
H18G C183 H18I 110.2(17) . . ?
H18H C183 H18I 108.0(17) . . ?
C26 C21 C22 116.33(14) . . ?
C26 C21 N1 122.98(14) . . ?
C22 C21 N1 120.18(14) . . ?
C23 C22 C21 122.27(15) . . ?
C23 C22 BR2 119.23(12) . . ?
C21 C22 BR2 118.50(11) . . ?
C24 C23 C22 119.69(15) . . ?
C24 C23 H23 121.0(13) . . ?
C22 C23 H23 119.3(13) . . ?
C23 C24 C25 119.92(15) . . ?
C23 C24 H24 120.4(13) . . ?
C25 C24 H24 119.6(13) . . ?
C24 C25 C26 119.52(16) . . ?
C24 C25 H25 119.9(13) . . ?
C26 C25 H25 120.5(13) . . ?
C25 C26 C21 122.27(15) . . ?
C25 C26 BR1 118.07(13) . . ?
C21 C26 BR1 119.63(11) . . ?

loop_
_geom_bond_atom_site_label_1
_geom_bond_atom_site_label_2
_geom_bond_distance
_geom_bond_site_symmetry_2
_geom_bond_publ_flag
BR1 C26 1.8915(16) . ?
BR2 C22 1.8874(16) . ?
O1 C11 1.2134(18) . ?
N1 C12 1.2863(18) . ?
N1 C21 1.4128(19) . ?
C11 C16 1.4824(19) . ?
C11 C12 1.531(2) . ?
C12 C13 1.4469(19) . ?
C13 C14 1.3456(19) . ?
C13 H13 0.964(19) . ?
C14 C15 1.4686(19) . ?
C14 C18 1.5216(18) . ?
C15 C16 1.3474(19) . ?
C15 H15 0.953(18) . ?
C16 C17 1.5276(19) . ?
C17 C171 1.531(2) . ?
C17 C173 1.534(2) . ?
C17 C172 1.534(2) . ?
C171 H17A 0.98(2) . ?
C171 H17B 0.95(2) . ?
C171 H17C 0.98(2) . ?
C172 H17D 0.95(2) . ?
C172 H17E 0.95(2) . ?
C172 H17F 0.94(2) . ?
C173 H17G 0.97(2) . ?
C173 H17H 0.92(2) . ?
C173 H17I 0.97(2) . ?
C18 C183 1.528(2) . ?
C18 C182 1.535(2) . ?
C18 C181 1.536(2) . ?
C181 H18A 0.96(2) . ?
C181 H18B 0.98(2) . ?
C181 H18C 0.96(2) . ?
C182 H18D 0.94(2) . ?
C182 H18E 0.95(2) . ?
C182 H18F 0.970(19) . ?
C183 H18G 0.94(2) . ?
C183 H18H 0.95(2) . ?
C183 H18I 0.96(2) . ?
C21 C26 1.395(2) . ?
C21 C22 1.399(2) . ?
C22 C23 1.386(2) . ?
C23 C24 1.382(3) . ?
C23 H23 0.94(2) . ?
C24 C25 1.385(2) . ?
C24 H24 0.93(2) . ?
C25 C26 1.390(2) . ?
C25 H25 0.95(2) . ?
